data_4033596
loop_
_publ_author_name
'Simeth, Nadja A.'
'Bellisario, Alfredo'
'Crespi, Stefano'
'Fagnoni, Maurizio'
'K\"onig, Burkhard'

_publ_section_title
;
 Substituent Effects on 3-Arylazoindole Photoswitches.
;
_journal_issue 11
_journal_name_full 'The Journal of organic chemistry'
_journal_page_first 6565
_journal_page_last 6575
_journal_paper_doi 10.1021/acs.joc.8b02973
_journal_volume 84
_journal_year 2019
_chemical_formula_moiety 'C14 H11 N3 O'
_chemical_formula_sum 'C14 H11 N3 O'
_chemical_formula_weight 237.26
_space_group_crystal_system monoclinic
_space_group_IT_number 13
_space_group_name_Hall '-P 2yc'
_space_group_name_H-M_alt 'P 1 2/c 1'
_symmetry_space_group_name_Hall '-P 2yc'
_symmetry_space_group_name_H-M 'P 1 2/c 1'
_atom_sites_solution_hydrogens difmap
_audit_creation_date 2018-06-20
_audit_creation_method
;
Olex2 1.2-alpha
(compiled 2018.05.29 svn.r3508 for OlexSys, GUI svn.r5506)
;
_cell_angle_alpha 90
_cell_angle_beta 90.411(2)
_cell_angle_gamma 90
_cell_formula_units_Z 4
_cell_length_a 13.1456(4)
_cell_length_b 5.1912(2)
_cell_length_c 16.5884(5)
_cell_measurement_reflns_used 4378
_cell_measurement_temperature 123(1)
_cell_measurement_theta_max 73.3050
_cell_measurement_theta_min 5.3100
_cell_volume 1131.99(7)
_computing_cell_refinement 'CrysAlisPro 1.171.38.42b (Rigaku OD, 2015)'
_computing_data_collection 'CrysAlisPro 1.171.38.42b (Rigaku OD, 2015)'
_computing_data_reduction 'CrysAlisPro 1.171.38.42b (Rigaku OD, 2015)'
_computing_molecular_graphics 'Olex2 (Dolomanov et al., 2009)'
_computing_publication_material 'Olex2 (Dolomanov et al., 2009)'
_computing_structure_refinement 'ShelXL (Sheldrick, 2015)'
_computing_structure_solution 'ShelXT (Sheldrick, 2015)'
_diffrn_ambient_temperature 123(1)
_diffrn_detector_area_resol_mean 5.1773
_diffrn_detector_type Atlas
_diffrn_measured_fraction_theta_full 0.999
_diffrn_measured_fraction_theta_max 0.987
_diffrn_measurement_details
;
List of Runs (angles in degrees, time in seconds):

  # Type    Start    End  Width  t~exp~   \w     \q     \k     \f   Frames
--------------------------------------------------------------------------
  1  \w   -115.00 -11.00   1.00    5.50    --  -41.08 -57.00  30.00  104
  2  \w   -120.00  -7.00   1.00    5.50    --  -41.08 -77.00   0.00  113
  3  \w   -115.00 -11.00   1.00    5.50    --  -41.08 -57.00 120.00  104
  4  \w    -67.00  35.00   1.00    5.50    --  -41.08  37.00-180.00  102
  5  \w   -115.00 -13.00   1.00    5.50    --  -41.08 -57.00 150.00  102
  6  \w   -114.00 -19.00   1.00    5.50    --  -41.08 -57.00  90.00   95
  7  \w     23.00  55.00   1.00    5.50    --   41.08  57.00 120.00   32
  8  \w      8.00  81.00   1.00    5.50    --   41.08-125.00 -90.00   73
  9  \w     16.00  45.00   1.00    5.50    --   41.08  37.00  60.00   29
 10  \w      4.00  33.00   1.00    5.50    --   41.08  87.00 149.25   29
 11  \w     73.00  99.00   1.00   27.50    --  106.98  77.00  30.00   26
 12  \w     73.00  99.00   1.00   27.50    --  106.98  77.00  60.00   26
 13  \w     79.00 105.00   1.00   27.50    --  106.98  45.00  90.00   26
 14  \w     37.00  68.00   1.00   27.50    --  106.98 -30.00-120.00   31
 15  \w    108.00 156.00   1.00   27.50    --  106.98  77.00 120.00   48
 16  \w     84.00 134.00   1.00   27.50    --  106.98  45.00 120.00   50
 17  \w     98.00 158.00   1.00   27.50    --  106.98  61.00-120.00   60
 18  \w     73.00 103.00   1.00   27.50    --  106.98  77.00 120.00   30
 19  \w     77.00 102.00   1.00   27.50    --  106.98  61.00 150.00   25
 20  \w     77.00 103.00   1.00   27.50    --  106.98 -94.00  90.00   26
 21  \w     77.00 107.00   1.00   27.50    --  106.98  61.00-180.00   30
 22  \w     78.00 103.00   1.00   27.50    --  106.98  61.00  60.00   25
 23  \w     77.00 129.00   1.00   27.50    --  106.98  61.00  90.00   52
 24  \w     78.00 104.00   1.00   27.50    --  106.98  61.00  30.00   26
 25  \w     77.00 112.00   1.00   27.50    --  106.98  61.00 120.00   35
 26  \w     23.00  56.00   1.00   27.50    --  106.98 -94.00  90.00   33
 27  \w     73.00  99.00   1.00   27.50    --  106.98  77.00  90.00   26
 28  \w     80.00 106.00   1.00   27.50    --  106.98  45.00 150.00   26
 29  \w     34.00 127.00   1.00   27.50    --  106.98 -61.00   0.00   93
 30  \w     75.00 101.00   1.00   27.50    --  106.98  77.00-180.00   26
 31  \w     80.00 106.00   1.00   27.50    --  106.98  45.00-180.00   26
 32  \w     93.00 119.00   1.00   27.50    --  106.98-125.00-150.00   26
 33  \w     73.00 100.00   1.00   27.50    --  106.98  77.00   0.00   27
 34  \w    113.00 152.00   1.00   27.50    --  106.98  77.00-180.00   39
 35  \w     81.00 113.00   1.00   27.50    --  106.98  45.00  60.00   32
 36  \w     77.00 152.00   1.00   27.50    --  106.98  61.00-150.00   75
 37  \w     77.00 103.00   1.00   27.50    --  106.98  77.00-150.00   26
 38  \w     39.00  90.00   1.00   27.50    --  106.98-125.00-150.00   51
 39  \w     39.00  77.00   1.00   27.50    --  106.98 -94.00 -30.00   38
 40  \w    114.00 158.00   1.00   27.50    --  106.98  77.00 150.00   44
 41  \w     73.00  98.00   1.00   27.50    --  106.98  77.00 150.00   25
;
_diffrn_measurement_device 'four-circle diffractometer'
_diffrn_measurement_device_type 'SuperNova, Single source at offset, Atlas'
_diffrn_measurement_method '\w scans'
_diffrn_radiation_type CuK\a
_diffrn_radiation_wavelength 1.54184
_diffrn_reflns_av_R_equivalents 0.0314
_diffrn_reflns_av_unetI/netI 0.0215
_diffrn_reflns_Laue_measured_fraction_full 0.999
_diffrn_reflns_Laue_measured_fraction_max 0.987
_diffrn_reflns_limit_h_max 15
_diffrn_reflns_limit_h_min -16
_diffrn_reflns_limit_k_max 5
_diffrn_reflns_limit_k_min -6
_diffrn_reflns_limit_l_max 19
_diffrn_reflns_limit_l_min -20
_diffrn_reflns_number 10991
_diffrn_reflns_point_group_measured_fraction_full 0.999
_diffrn_reflns_point_group_measured_fraction_max 0.987
_diffrn_reflns_theta_full 67.684
_diffrn_reflns_theta_max 73.496
_diffrn_reflns_theta_min 3.362
_exptl_absorpt_coefficient_mu 0.738
_exptl_absorpt_correction_T_max 0.994
_exptl_absorpt_correction_T_min 0.979
_exptl_absorpt_correction_type gaussian
_exptl_absorpt_process_details
;
CrysAlisPro 1.171.38.42b (Rigaku Oxford Diffraction, 2015)
Numerical absorption correction based on gaussian integration over
            a multifaceted crystal model
Empirical absorption correction using spherical harmonics,
 implemented in SCALE3 ABSPACK scaling algorithm.
;
_exptl_crystal_colour yellow
_exptl_crystal_colour_primary yellow
_exptl_crystal_density_diffrn 1.392
_exptl_crystal_description needle
_exptl_crystal_F_000 496
_exptl_crystal_size_max 0.206
_exptl_crystal_size_mid 0.052
_exptl_crystal_size_min 0.032
_refine_diff_density_max 0.246
_refine_diff_density_min -0.206
_refine_diff_density_rms 0.036
_refine_ls_extinction_method none
_refine_ls_goodness_of_fit_ref 1.057
_refine_ls_hydrogen_treatment refall
_refine_ls_matrix_type full
_refine_ls_number_parameters 207
_refine_ls_number_reflns 2269
_refine_ls_number_restraints 0
_refine_ls_restrained_S_all 1.057
_refine_ls_R_factor_all 0.0454
_refine_ls_R_factor_gt 0.0353
_refine_ls_shift/su_max 0.000
_refine_ls_shift/su_mean 0.000
_refine_ls_structure_factor_coef Fsqd
_refine_ls_weighting_details 'w=1/[\s^2^(Fo^2^)+(0.0526P)^2^+0.2469P] where P=(Fo^2^+2Fc^2^)/3'
_refine_ls_weighting_scheme calc
_refine_ls_wR_factor_gt 0.0917
_refine_ls_wR_factor_ref 0.0995
_reflns_Friedel_coverage 0.000
_reflns_number_gt 1878
_reflns_number_total 2269
_reflns_threshold_expression 'I > 2\s(I)'
_cod_data_source_file jo8b02973_si_004.cif
_cod_data_source_block p187
_cod_depositor_comments 'Adding full bibliography for 4033594--4033599.cif.'
_cod_database_code 4033596
_shelx_shelxl_version_number 2018/3
_shelx_space_group_comment
;
The symmetry employed for this shelxl refinement is uniquely defined
by the following loop, which should always be used as a source of
symmetry information in preference to the above space-group names.
They are only intended as comments.
;
_olex2_refinement_description
;
;
_olex2_diffrn_ambient_temperature_device 'Oxford Cryosystems CryoStream 700'
_olex2_submission_special_instructions 'No special instructions were received'
_oxdiff_exptl_absorpt_empirical_details
;
Empirical correction (ABSPACK) includes:
- Absorption correction using spherical harmonics
- Frame scaling
;

loop_
_space_group_symop_operation_xyz
'x, y, z'
'-x, y, -z+1/2'
'-x, -y, -z'
'x, -y, z-1/2'

loop_
_atom_site_label
_atom_site_type_symbol
_atom_site_fract_x
_atom_site_fract_y
_atom_site_fract_z
_atom_site_U_iso_or_equiv
_atom_site_adp_type
_atom_site_occupancy
_atom_site_site_symmetry_order
_atom_site_calc_flag
O1 O 0.52620(7) 0.6319(2) 0.63181(6) 0.0310(2) Uani 1 1 d
N1 N 0.73076(8) 0.6769(2) 0.70600(6) 0.0252(3) Uani 1 1 d
N2 N 0.65993(8) 0.8281(2) 0.72979(6) 0.0249(3) Uani 1 1 d
N3 N 0.67556(9) 1.3445(2) 0.86941(7) 0.0282(3) Uani 1 1 d
C7 C 0.69055(10) 1.0052(3) 0.78753(7) 0.0250(3) Uani 1 1 d
C1 C 0.70213(10) 0.4986(3) 0.64623(7) 0.0242(3) Uani 1 1 d
C8 C 0.78862(10) 1.0472(3) 0.82558(7) 0.0244(3) Uani 1 1 d
C14 C 0.62538(10) 1.1901(3) 0.81648(8) 0.0272(3) Uani 1 1 d
C9 C 0.77562(10) 1.2625(3) 0.87632(8) 0.0263(3) Uani 1 1 d
C2 C 0.60488(10) 0.4772(3) 0.61028(8) 0.0253(3) Uani 1 1 d
C3 C 0.58775(10) 0.2898(3) 0.55157(8) 0.0290(3) Uani 1 1 d
C6 C 0.77901(10) 0.3291(3) 0.62230(8) 0.0281(3) Uani 1 1 d
C4 C 0.66542(11) 0.1253(3) 0.52852(8) 0.0300(3) Uani 1 1 d
C13 C 0.88383(10) 0.9271(3) 0.82246(8) 0.0287(3) Uani 1 1 d
C10 C 0.85403(11) 1.3603(3) 0.92436(8) 0.0313(3) Uani 1 1 d
C5 C 0.76160(11) 0.1441(3) 0.56418(8) 0.0306(3) Uani 1 1 d
C12 C 0.96183(11) 1.0235(3) 0.87039(9) 0.0341(3) Uani 1 1 d
C11 C 0.94685(11) 1.2367(3) 0.92048(9) 0.0351(3) Uani 1 1 d
H6 H 0.8459(12) 0.349(3) 0.6507(9) 0.028(4) Uiso 1 1 d
H13 H 0.8928(11) 0.778(3) 0.7874(10) 0.028(4) Uiso 1 1 d
H3A H 0.5220(13) 0.275(3) 0.5277(10) 0.032(4) Uiso 1 1 d
H10 H 0.8417(12) 1.509(3) 0.9579(10) 0.031(4) Uiso 1 1 d
H5 H 0.8147(12) 0.024(3) 0.5480(10) 0.029(4) Uiso 1 1 d
H14 H 0.5552(13) 1.222(3) 0.8039(10) 0.037(4) Uiso 1 1 d
H11 H 1.0037(13) 1.298(3) 0.9540(10) 0.039(5) Uiso 1 1 d
H4 H 0.6513(12) -0.006(4) 0.4885(11) 0.038(4) Uiso 1 1 d
H12 H 1.0291(14) 0.943(4) 0.8700(10) 0.041(5) Uiso 1 1 d
H3 H 0.6494(13) 1.483(3) 0.8919(10) 0.034(4) Uiso 1 1 d
H1 H 0.5510(16) 0.748(4) 0.6680(14) 0.063(6) Uiso 1 1 d

loop_
_atom_site_aniso_label
_atom_site_aniso_U_11
_atom_site_aniso_U_22
_atom_site_aniso_U_33
_atom_site_aniso_U_23
_atom_site_aniso_U_13
_atom_site_aniso_U_12
O1 0.0246(5) 0.0334(6) 0.0350(5) -0.0081(4) -0.0033(4) 0.0008(4)
N1 0.0264(5) 0.0274(6) 0.0217(5) 0.0006(4) -0.0010(4) -0.0017(4)
N2 0.0262(5) 0.0269(6) 0.0216(5) 0.0010(4) -0.0007(4) -0.0019(4)
N3 0.0321(6) 0.0266(6) 0.0259(6) -0.0019(5) 0.0010(4) 0.0020(5)
C7 0.0268(6) 0.0275(7) 0.0205(6) 0.0019(5) -0.0006(5) -0.0012(5)
C1 0.0263(6) 0.0259(7) 0.0205(6) 0.0027(5) 0.0005(5) -0.0035(5)
C8 0.0269(6) 0.0256(7) 0.0208(6) 0.0008(5) -0.0001(5) -0.0042(5)
C14 0.0279(7) 0.0304(8) 0.0232(6) 0.0023(5) -0.0013(5) 0.0009(5)
C9 0.0300(7) 0.0266(7) 0.0223(6) 0.0036(5) 0.0017(5) -0.0022(5)
C2 0.0250(6) 0.0265(7) 0.0245(6) 0.0016(5) 0.0009(5) -0.0020(5)
C3 0.0278(7) 0.0318(8) 0.0274(6) -0.0014(5) -0.0022(5) -0.0053(5)
C6 0.0258(7) 0.0319(8) 0.0267(6) 0.0018(6) 0.0007(5) -0.0010(5)
C4 0.0352(7) 0.0286(7) 0.0261(6) -0.0036(6) 0.0026(5) -0.0054(6)
C13 0.0285(7) 0.0303(8) 0.0273(6) -0.0018(6) 0.0007(5) -0.0022(5)
C10 0.0363(8) 0.0304(8) 0.0272(7) -0.0032(6) 0.0011(5) -0.0074(6)
C5 0.0302(7) 0.0311(8) 0.0304(7) -0.0014(6) 0.0041(5) 0.0020(6)
C12 0.0262(7) 0.0414(9) 0.0347(7) -0.0036(6) -0.0017(5) -0.0022(6)
C11 0.0311(7) 0.0423(9) 0.0319(7) -0.0041(6) -0.0042(6) -0.0098(6)

loop_
_atom_type_symbol
_atom_type_description
_atom_type_scat_dispersion_real
_atom_type_scat_dispersion_imag
_atom_type_scat_source
C C 0.0181 0.0091 'International Tables Vol C Tables 4.2.6.8 and 6.1.1.4'
H H 0.0000 0.0000 'International Tables Vol C Tables 4.2.6.8 and 6.1.1.4'
N N 0.0311 0.0180 'International Tables Vol C Tables 4.2.6.8 and 6.1.1.4'
O O 0.0492 0.0322 'International Tables Vol C Tables 4.2.6.8 and 6.1.1.4'

loop_
_exptl_crystal_face_index_h
_exptl_crystal_face_index_k
_exptl_crystal_face_index_l
_exptl_crystal_face_perp_dist
2 0 -10 0.0229
-2 0 10 0.0246
-1 -3 1 0.0508
8 0 -3 0.0144
-8 0 3 0.0180
3 3 -1 0.1379
-7 0 -6 0.0164
4 -3 4 0.0407
2 0 10 0.0279
-2 3 -5 0.1182

loop_
_geom_angle_atom_site_label_1
_geom_angle_atom_site_label_2
_geom_angle_atom_site_label_3
_geom_angle
C2 O1 H1 107.2(14)
N2 N1 C1 115.39(11)
N1 N2 C7 114.27(11)
C14 N3 C9 109.19(12)
C14 N3 H3 124.5(11)
C9 N3 H3 126.1(11)
N2 C7 C8 130.88(12)
C14 C7 N2 121.73(12)
C14 C7 C8 107.33(12)
N1 C1 C2 125.96(12)
C6 C1 N1 115.07(11)
C6 C1 C2 118.96(12)
C9 C8 C7 105.55(12)
C13 C8 C7 135.28(13)
C13 C8 C9 119.16(12)
N3 C14 C7 109.70(12)
N3 C14 H14 120.0(10)
C7 C14 H14 130.3(11)
N3 C9 C8 108.23(11)
N3 C9 C10 129.23(13)
C10 C9 C8 122.53(13)
O1 C2 C1 122.07(12)
O1 C2 C3 118.46(12)
C3 C2 C1 119.46(13)
C2 C3 H3A 119.3(10)
C4 C3 C2 120.45(12)
C4 C3 H3A 120.2(10)
C1 C6 H6 116.0(9)
C5 C6 C1 121.31(12)
C5 C6 H6 122.7(9)
C3 C4 C5 120.45(13)
C3 C4 H4 118.9(10)
C5 C4 H4 120.6(10)
C8 C13 H13 119.2(9)
C12 C13 C8 118.41(13)
C12 C13 H13 122.4(9)
C9 C10 H10 119.6(10)
C11 C10 C9 117.00(14)
C11 C10 H10 123.4(10)
C6 C5 C4 119.37(13)
C6 C5 H5 121.4(10)
C4 C5 H5 119.2(9)
C13 C12 C11 121.31(14)
C13 C12 H12 120.5(11)
C11 C12 H12 118.2(11)
C10 C11 C12 121.58(13)
C10 C11 H11 119.5(10)
C12 C11 H11 118.9(10)

loop_
_geom_bond_atom_site_label_1
_geom_bond_atom_site_label_2
_geom_bond_distance
O1 C2 1.3593(17)
O1 H1 0.91(2)
N1 N2 1.2819(16)
N1 C1 1.4057(17)
N2 C7 1.3856(17)
N3 C14 1.3567(18)
N3 C9 1.3865(18)
N3 H3 0.882(18)
C7 C8 1.4477(17)
C7 C14 1.3751(19)
C1 C2 1.4111(18)
C1 C6 1.3998(19)
C8 C9 1.4103(19)
C8 C13 1.3996(19)
C14 H14 0.959(17)
C9 C10 1.3941(19)
C2 C3 1.3936(19)
C3 C4 1.387(2)
C3 H3A 0.951(17)
C6 C5 1.379(2)
C6 H6 0.999(16)
C4 C5 1.395(2)
C4 H4 0.967(18)
C13 C12 1.386(2)
C13 H13 0.977(17)
C10 C11 1.381(2)
C10 H10 0.964(17)
C5 H5 0.973(16)
C12 C11 1.399(2)
C12 H12 0.978(18)
C11 H11 0.982(18)
